data_7107161
loop_
_publ_author_name
'Thomas McGlone'
'Johannes Thiel'
'Carsten Streb'
'De-Liang Long'
'Leroy Cronin'

_publ_section_title
;
 An unprecedented silver-decavanadate dimer investigated using
 ion-mobility mass spectrometry
;
_journal_name_full Chem.Commun.
_journal_page_first 359
_journal_paper_doi 10.1039/c1cc15879a
_journal_volume 48
_journal_year 2012
_chemical_formula_sum 'C20 H33 Ag3 N10 O28 V10'
_chemical_formula_weight 1694.57
_chemical_name_systematic
;
?
;
_space_group_IT_number 2
_symmetry_cell_setting triclinic
_symmetry_space_group_name_Hall '-P 1'
_symmetry_space_group_name_H-M 'P -1'
_atom_sites_solution_hydrogens geom
_atom_sites_solution_primary direct
_atom_sites_solution_secondary difmap
_audit_creation_method SHELXL-97
_cell_angle_alpha 74.740(3)
_cell_angle_beta 83.585(3)
_cell_angle_gamma 68.634(3)
_cell_formula_units_Z 2
_cell_length_a 12.7703(4)
_cell_length_b 13.5522(4)
_cell_length_c 15.8528(6)
_cell_measurement_reflns_used 12143
_cell_measurement_temperature 150(2)
_cell_measurement_theta_max 25.9
_cell_measurement_theta_min 3.46
_cell_volume 2464.55(15)
_computing_cell_refinement
;
CrysAlisPro, Oxford Diffraction Ltd.,
Version 1.171.34.44 (release 25-10-2010 CrysAlis171 .NET)
(compiled Oct 25 2010,18:11:34)
;
_computing_data_collection
;
CrysAlisPro, Oxford Diffraction Ltd.,
Version 1.171.34.44 (release 25-10-2010 CrysAlis171 .NET)
(compiled Oct 25 2010,18:11:34)
;
_computing_data_reduction
;
CrysAlisPro, Oxford Diffraction Ltd.,
Version 1.171.34.44 (release 25-10-2010 CrysAlis171 .NET)
(compiled Oct 25 2010,18:11:34)
;
_computing_structure_refinement 'SHELXL-97 (Sheldrick, 2008)'
_computing_structure_solution 'SHELXS-97 (Sheldrick, 2008)'
_diffrn_ambient_temperature 150(2)
_diffrn_measured_fraction_theta_full 0.977
_diffrn_measured_fraction_theta_max 0.977
_diffrn_measurement_device_type 'Oxford Gemini S Ultra'
_diffrn_measurement_method 'omega & phi scans'
_diffrn_radiation_monochromator graphite
_diffrn_radiation_source 'fine-focus sealed tube'
_diffrn_radiation_type MoK\a
_diffrn_radiation_wavelength 0.71073
_diffrn_reflns_av_R_equivalents 0.0243
_diffrn_reflns_av_sigmaI/netI 0.0302
_diffrn_reflns_limit_h_max 15
_diffrn_reflns_limit_h_min -15
_diffrn_reflns_limit_k_max 16
_diffrn_reflns_limit_k_min -16
_diffrn_reflns_limit_l_max 19
_diffrn_reflns_limit_l_min -16
_diffrn_reflns_number 21255
_diffrn_reflns_theta_full 25.50
_diffrn_reflns_theta_max 25.50
_diffrn_reflns_theta_min 3.46
_diffrn_standards_decay_% none
_exptl_absorpt_coefficient_mu 3.054
_exptl_absorpt_correction_T_max 0.6744
_exptl_absorpt_correction_T_min 0.4145
_exptl_absorpt_correction_type analytical
_exptl_absorpt_process_details
;
CrysAlisPro, Oxford Diffraction Ltd.,
Version 1.171.34.44 (release 25-10-2010 CrysAlis171 .NET)
(compiled Oct 25 2010,18:11:34)
Analytical numeric absorption correction using a multifaceted crystal
model based on expressions derived by R.C. Clark & J.S. Reid.
(Clark, R. C. & Reid, J. S. (1995). Acta Cryst. A51, 887-897)
;
_exptl_crystal_colour orange
_exptl_crystal_density_diffrn 2.284
_exptl_crystal_density_meas ?
_exptl_crystal_density_method 'not measured'
_exptl_crystal_description block
_exptl_crystal_F_000 1636
_exptl_crystal_size_max 0.35
_exptl_crystal_size_mid 0.21
_exptl_crystal_size_min 0.14
_refine_diff_density_max 1.30
_refine_diff_density_min -1.30
_refine_diff_density_rms 0.10
_refine_ls_extinction_coef none
_refine_ls_extinction_method none
_refine_ls_goodness_of_fit_ref 1.060
_refine_ls_hydrogen_treatment constr
_refine_ls_matrix_type full
_refine_ls_number_parameters 650
_refine_ls_number_reflns 8965
_refine_ls_number_restraints 0
_refine_ls_restrained_S_all 1.060
_refine_ls_R_factor_all 0.0365
_refine_ls_R_factor_gt 0.0309
_refine_ls_shift/su_max 0.001
_refine_ls_shift/su_mean 0.000
_refine_ls_structure_factor_coef Fsqd
_refine_ls_weighting_details 'calc w=1/[\s^2^(Fo^2^)+(0.0360P)^2^+2.6790P] where P=(Fo^2^+2Fc^2^)/3'
_refine_ls_weighting_scheme calc
_refine_ls_wR_factor_gt 0.0758
_refine_ls_wR_factor_ref 0.0796
_reflns_number_gt 7841
_reflns_number_total 8965
_reflns_threshold_expression >2\s(I)
_cod_data_source_file c1cc15879a.txt
_cod_data_source_block tm1-47b
_cod_depositor_comments
;
The following automatic conversions were performed:

'_exptl_crystal_density_meas' value 'none' was changed to '?' - the
value is perceived as not measured.

Automatic conversion script
Id: cif_fix_values 3008 2015-01-20 13:52:24Z robertas 
;
_cod_original_cell_volume 2464.55(14)
_cod_original_sg_symbol_H-M P-1
_cod_database_code 7107161

loop_
_symmetry_equiv_pos_as_xyz
'x, y, z'
'-x, -y, -z'

loop_
_atom_site_label
_atom_site_type_symbol
_atom_site_fract_x
_atom_site_fract_y
_atom_site_fract_z
_atom_site_U_iso_or_equiv
_atom_site_adp_type
_atom_site_occupancy
_atom_site_symmetry_multiplicity
_atom_site_calc_flag
_atom_site_refinement_flags
V1 V -0.23324(4) 0.27894(5) 0.14504(4) 0.02039(13) Uani 1 1 d .
V2 V -0.26154(4) 0.28125(4) 0.34034(4) 0.01777(12) Uani 1 1 d .
V3 V -0.15891(4) 0.05179(4) 0.27667(4) 0.01750(12) Uani 1 1 d .
V4 V -0.01091(4) 0.14976(4) 0.37461(3) 0.01371(11) Uani 1 1 d .
V5 V 0.02106(4) 0.14265(4) 0.17020(3) 0.01560(12) Uani 1 1 d .
V6 V 0.09543(4) -0.08279(4) 0.30787(4) 0.01742(12) Uani 1 1 d .
V7 V 0.24032(4) 0.01808(4) 0.39769(4) 0.01795(12) Uani 1 1 d .
V8 V 0.27410(4) 0.00881(4) 0.20505(4) 0.01894(12) Uani 1 1 d .
V9 V 0.16770(4) 0.23316(4) 0.25511(4) 0.01631(12) Uani 1 1 d .
V10 V -0.08361(4) 0.36467(4) 0.22763(4) 0.01703(12) Uani 1 1 d .
Ag1 Ag 0.26688(2) 0.23448(2) 0.030652(19) 0.03286(8) Uani 1 1 d .
Ag2 Ag 0.26042(3) 0.78967(3) 0.10926(2) 0.04163(9) Uani 1 1 d .
Ag3 Ag 0.74252(3) 0.52716(3) 0.41011(2) 0.04468(10) Uani 1 1 d .
O1 O -0.07932(18) 0.20095(18) 0.09436(14) 0.0199(5) Uani 1 1 d .
O2 O 0.08712(17) 0.08130(17) 0.45479(14) 0.0160(4) Uani 1 1 d .
O3 O -0.3097(2) 0.3267(2) 0.06038(16) 0.0288(6) Uani 1 1 d .
O4 O -0.05792(19) 0.47521(18) 0.20926(15) 0.0232(5) Uani 1 1 d .
O5 O -0.04137(17) 0.00704(16) 0.37684(14) 0.0159(4) Uani 1 1 d .
O6 O 0.19373(18) 0.34384(18) 0.23656(15) 0.0221(5) Uani 1 1 d .
O7 O 0.18357(17) -0.10490(17) 0.40732(14) 0.0187(5) Uani 1 1 d .
O8 O 0.04829(17) 0.27188(17) 0.17322(14) 0.0172(4) Uani 1 1 d .
O9 O -0.32813(18) 0.31787(18) 0.23320(15) 0.0216(5) Uani 1 1 d .
O10 O -0.13515(17) 0.19880(17) 0.42835(14) 0.0165(4) Uani 1 1 d .
O11 O -0.36259(18) 0.32264(19) 0.40644(16) 0.0238(5) Uani 1 1 d .
O12 O 0.14425(18) 0.08400(17) 0.12126(14) 0.0194(5) Uani 1 1 d .
O13 O 0.06695(19) -0.19281(18) 0.33509(16) 0.0240(5) Uani 1 1 d .
O14 O -0.20225(18) 0.38742(17) 0.30930(14) 0.0191(5) Uani 1 1 d .
O15 O -0.17264(18) 0.38596(18) 0.14042(14) 0.0202(5) Uani 1 1 d .
O16 O -0.10379(17) 0.19569(17) 0.26346(14) 0.0164(4) Uani 1 1 d .
O17 O 0.11240(17) 0.08079(16) 0.28954(13) 0.0157(4) Uani 1 1 d .
O18 O -0.1850(2) -0.05952(19) 0.30102(16) 0.0261(5) Uani 1 1 d .
O19 O 0.33585(18) -0.03354(18) 0.31140(15) 0.0207(5) Uani 1 1 d .
O20 O -0.26552(17) 0.13149(17) 0.35378(14) 0.0187(5) Uani 1 1 d .
O21 O 0.27117(18) 0.15248(17) 0.19019(14) 0.0195(5) Uani 1 1 d .
O22 O -0.23408(18) 0.13069(19) 0.18353(14) 0.0216(5) Uani 1 1 d .
O23 O -0.01365(18) 0.00943(17) 0.21918(14) 0.0179(5) Uani 1 1 d .
O24 O 0.24189(17) 0.15342(17) 0.35978(14) 0.0186(5) Uani 1 1 d .
O25 O 0.31600(18) -0.03137(18) 0.48412(15) 0.0231(5) Uani 1 1 d .
O26 O 0.02307(17) 0.27203(16) 0.32928(14) 0.0157(4) Uani 1 1 d .
O27 O 0.37602(19) -0.03918(19) 0.14296(16) 0.0270(5) Uani 1 1 d .
O28 O 0.21001(18) -0.10622(17) 0.23547(15) 0.0204(5) Uani 1 1 d .
N1 N 0.3673(3) 0.3317(3) 0.0589(2) 0.0364(8) Uani 1 1 d .
N2 N 0.0969(3) 0.3387(3) -0.0255(2) 0.0361(8) Uani 1 1 d .
N3 N 0.3532(3) 0.1093(3) -0.0492(2) 0.0342(7) Uani 1 1 d .
N4 N 0.4437(3) 0.7081(3) 0.1354(3) 0.0442(9) Uani 1 1 d .
N5 N 0.1725(3) 0.9279(3) 0.0060(2) 0.0356(8) Uani 1 1 d .
N6 N 0.1810(3) 0.6690(3) 0.1913(2) 0.0422(8) Uani 1 1 d .
N7 N 0.9080(3) 0.4338(3) 0.4626(2) 0.0373(8) Uani 1 1 d .
N8 N 0.7202(5) 0.7197(4) 0.3332(4) 0.0775(16) Uani 1 1 d .
N9 N 0.5613(3) 0.5718(3) 0.4000(2) 0.0406(8) Uani 1 1 d .
N10 N 0.3201(4) 0.3938(4) 0.4193(4) 0.0785(15) Uani 1 1 d .
C1 C 0.3935(3) 0.3866(3) 0.0881(3) 0.0329(9) Uani 1 1 d .
C2 C 0.4248(4) 0.4600(4) 0.1251(4) 0.0519(12) Uani 1 1 d .
H2A H 0.4157 0.5284 0.0810 0.078 Uiso 1 1 calc R
H2B H 0.5034 0.4253 0.1432 0.078 Uiso 1 1 calc R
H2C H 0.3763 0.4755 0.1760 0.078 Uiso 1 1 calc R
C3 C 0.0048(3) 0.3894(3) -0.0386(2) 0.0279(8) Uani 1 1 d .
C4 C -0.1133(3) 0.4542(3) -0.0553(2) 0.0302(8) Uani 1 1 d .
H4A H -0.1531 0.4071 -0.0621 0.045 Uiso 1 1 calc R
H4B H -0.1197 0.5119 -0.1089 0.045 Uiso 1 1 calc R
H4C H -0.1466 0.4871 -0.0060 0.045 Uiso 1 1 calc R
C5 C 0.3868(3) 0.0296(3) -0.0700(3) 0.0311(8) Uani 1 1 d .
C6 C 0.4295(3) -0.0743(4) -0.0947(3) 0.0464(11) Uani 1 1 d .
H6A H 0.4457 -0.1341 -0.0419 0.070 Uiso 1 1 calc R
H6B H 0.4986 -0.0795 -0.1299 0.070 Uiso 1 1 calc R
H6C H 0.3731 -0.0791 -0.1289 0.070 Uiso 1 1 calc R
C7 C 0.5361(3) 0.6679(3) 0.1511(3) 0.0321(9) Uani 1 1 d .
C8 C 0.6546(3) 0.6163(4) 0.1731(3) 0.0440(11) Uani 1 1 d .
H8A H 0.6835 0.6712 0.1804 0.066 Uiso 1 1 calc R
H8B H 0.6968 0.5832 0.1259 0.066 Uiso 1 1 calc R
H8C H 0.6633 0.5596 0.2277 0.066 Uiso 1 1 calc R
C9 C 0.1286(3) 1.0107(4) -0.0382(3) 0.0324(9) Uani 1 1 d .
C10 C 0.0727(3) 1.1184(3) -0.0941(3) 0.0380(9) Uani 1 1 d .
H10A H 0.0188 1.1647 -0.0590 0.057 Uiso 1 1 calc R
H10B H 0.0327 1.1113 -0.1403 0.057 Uiso 1 1 calc R
H10C H 0.1288 1.1515 -0.1206 0.057 Uiso 1 1 calc R
C11 C 0.1319(3) 0.6279(3) 0.2434(3) 0.0351(9) Uani 1 1 d .
C12 C 0.0693(4) 0.5743(4) 0.3095(3) 0.0449(11) Uani 1 1 d .
H12A H 0.0667 0.5105 0.2929 0.067 Uiso 1 1 calc R
H12B H -0.0074 0.6252 0.3143 0.067 Uiso 1 1 calc R
H12C H 0.1064 0.5508 0.3659 0.067 Uiso 1 1 calc R
C13 C 0.4677(3) 0.6060(3) 0.3932(3) 0.0334(9) Uani 1 1 d .
C14 C 0.3460(3) 0.6498(4) 0.3846(3) 0.0464(11) Uani 1 1 d .
H14A H 0.3192 0.5914 0.3824 0.070 Uiso 1 1 calc R
H14B H 0.3257 0.7077 0.3308 0.070 Uiso 1 1 calc R
H14C H 0.3112 0.6798 0.4350 0.070 Uiso 1 1 calc R
C15 C 0.9934(3) 0.3717(3) 0.4827(2) 0.0291(8) Uani 1 1 d .
C16 C 1.1040(3) 0.2933(3) 0.5112(3) 0.0303(8) Uani 1 1 d .
H16A H 1.1478 0.3307 0.5287 0.045 Uiso 1 1 calc R
H16B H 1.1431 0.2607 0.4631 0.045 Uiso 1 1 calc R
H16C H 1.0953 0.2360 0.5611 0.045 Uiso 1 1 calc R
C17 C 0.6642(5) 0.8000(5) 0.3471(4) 0.0690(18) Uani 1 1 d .
C18 C 0.5911(5) 0.9038(6) 0.3688(7) 0.107(3) Uani 1 1 d .
H18A H 0.5150 0.9021 0.3833 0.161 Uiso 1 1 calc R
H18B H 0.5883 0.9649 0.3184 0.161 Uiso 1 1 calc R
H18C H 0.6215 0.9132 0.4190 0.161 Uiso 1 1 calc R
C19 C 0.3774(4) 0.3248(5) 0.3908(4) 0.0574(14) Uani 1 1 d .
C20 C 0.4494(4) 0.2350(5) 0.3546(5) 0.078(2) Uani 1 1 d .
H20A H 0.4960 0.1773 0.4009 0.117 Uiso 1 1 calc R
H20B H 0.4979 0.2608 0.3086 0.117 Uiso 1 1 calc R
H20C H 0.4031 0.2061 0.3298 0.117 Uiso 1 1 calc R

loop_
_atom_site_aniso_label
_atom_site_aniso_U_11
_atom_site_aniso_U_22
_atom_site_aniso_U_33
_atom_site_aniso_U_23
_atom_site_aniso_U_13
_atom_site_aniso_U_12
V1 0.0187(3) 0.0258(3) 0.0173(3) -0.0044(2) -0.0033(2) -0.0083(2)
V2 0.0159(2) 0.0190(3) 0.0178(3) -0.0041(2) 0.0004(2) -0.0058(2)
V3 0.0180(3) 0.0215(3) 0.0174(3) -0.0068(2) 0.0010(2) -0.0108(2)
V4 0.0146(2) 0.0150(3) 0.0127(3) -0.0034(2) 0.0004(2) -0.0067(2)
V5 0.0176(3) 0.0186(3) 0.0129(3) -0.0047(2) 0.0010(2) -0.0087(2)
V6 0.0191(3) 0.0161(3) 0.0182(3) -0.0055(2) 0.0038(2) -0.0077(2)
V7 0.0156(2) 0.0204(3) 0.0171(3) -0.0015(2) -0.0005(2) -0.0075(2)
V8 0.0173(3) 0.0194(3) 0.0197(3) -0.0055(2) 0.0046(2) -0.0068(2)
V9 0.0160(2) 0.0180(3) 0.0165(3) -0.0034(2) 0.0008(2) -0.0085(2)
V10 0.0174(2) 0.0164(3) 0.0167(3) -0.0020(2) -0.0009(2) -0.0064(2)
Ag1 0.03664(16) 0.03214(16) 0.02683(16) -0.00390(12) -0.00047(12) -0.01084(12)
Ag2 0.03625(17) 0.04058(19) 0.0481(2) -0.01297(15) 0.00032(14) -0.01217(14)
Ag3 0.03444(17) 0.04187(19) 0.0567(2) -0.01078(16) -0.01479(15) -0.00888(14)
O1 0.0228(11) 0.0253(12) 0.0153(11) -0.0055(9) 0.0005(9) -0.0126(10)
O2 0.0160(10) 0.0190(11) 0.0141(11) -0.0031(9) -0.0002(8) -0.0079(8)
O3 0.0278(12) 0.0368(14) 0.0208(12) -0.0021(11) -0.0097(10) -0.0106(11)
O4 0.0267(12) 0.0195(12) 0.0218(12) -0.0014(9) -0.0006(10) -0.0088(10)
O5 0.0175(10) 0.0155(10) 0.0162(11) -0.0049(9) 0.0012(9) -0.0070(8)
O6 0.0220(11) 0.0226(12) 0.0239(12) -0.0053(10) 0.0015(10) -0.0112(9)
O7 0.0180(10) 0.0173(11) 0.0194(11) -0.0026(9) -0.0004(9) -0.0058(9)
O8 0.0190(10) 0.0186(11) 0.0147(11) -0.0022(9) -0.0004(9) -0.0085(9)
O9 0.0164(10) 0.0265(12) 0.0203(12) -0.0030(10) -0.0018(9) -0.0069(9)
O10 0.0185(10) 0.0172(11) 0.0139(11) -0.0035(9) -0.0002(9) -0.0066(9)
O11 0.0186(11) 0.0266(12) 0.0248(13) -0.0087(10) 0.0023(10) -0.0052(9)
O12 0.0229(11) 0.0207(11) 0.0149(11) -0.0048(9) 0.0040(9) -0.0088(9)
O13 0.0281(12) 0.0207(12) 0.0266(13) -0.0088(10) 0.0075(10) -0.0126(10)
O14 0.0192(11) 0.0185(11) 0.0177(11) -0.0039(9) -0.0005(9) -0.0047(9)
O15 0.0192(11) 0.0234(12) 0.0156(11) -0.0025(9) -0.0012(9) -0.0059(9)
O16 0.0167(10) 0.0193(11) 0.0139(11) -0.0029(9) -0.0007(9) -0.0076(9)
O17 0.0154(10) 0.0178(11) 0.0132(11) -0.0026(9) 0.0007(8) -0.0063(8)
O18 0.0293(12) 0.0272(13) 0.0292(13) -0.0096(10) 0.0038(11) -0.0177(10)
O19 0.0167(10) 0.0212(11) 0.0219(12) -0.0035(9) 0.0028(9) -0.0058(9)
O20 0.0154(10) 0.0209(11) 0.0218(12) -0.0073(9) 0.0011(9) -0.0076(9)
O21 0.0183(10) 0.0215(11) 0.0184(11) -0.0035(9) 0.0019(9) -0.0083(9)
O22 0.0205(11) 0.0323(13) 0.0175(12) -0.0100(10) 0.0008(9) -0.0132(10)
O23 0.0230(11) 0.0199(11) 0.0154(11) -0.0088(9) 0.0039(9) -0.0107(9)
O24 0.0159(10) 0.0227(11) 0.0174(11) -0.0033(9) 0.0004(9) -0.0084(9)
O25 0.0213(11) 0.0270(12) 0.0196(12) -0.0005(10) -0.0019(10) -0.0098(10)
O26 0.0172(10) 0.0156(11) 0.0164(11) -0.0049(9) 0.0007(9) -0.0077(8)
O27 0.0250(12) 0.0277(13) 0.0268(13) -0.0073(10) 0.0089(10) -0.0096(10)
O28 0.0226(11) 0.0173(11) 0.0207(12) -0.0056(9) 0.0035(9) -0.0068(9)
N1 0.0366(18) 0.0342(18) 0.0379(19) -0.0075(15) 0.0046(15) -0.0141(15)
N2 0.0371(19) 0.0358(18) 0.0303(18) -0.0012(14) -0.0020(15) -0.0112(15)
N3 0.0320(16) 0.0375(19) 0.0335(18) -0.0130(15) 0.0034(14) -0.0106(14)
N4 0.035(2) 0.038(2) 0.058(2) -0.0165(18) 0.0009(17) -0.0077(16)
N5 0.0382(18) 0.045(2) 0.0322(18) -0.0162(16) 0.0010(15) -0.0194(16)
N6 0.047(2) 0.043(2) 0.044(2) -0.0201(17) 0.0090(18) -0.0205(17)
N7 0.0338(18) 0.044(2) 0.0374(19) -0.0216(16) -0.0026(15) -0.0087(16)
N8 0.097(4) 0.054(3) 0.091(4) 0.008(3) -0.049(3) -0.041(3)
N9 0.0324(19) 0.0356(19) 0.050(2) -0.0132(16) -0.0050(16) -0.0040(15)
N10 0.044(2) 0.082(4) 0.114(5) -0.035(3) 0.003(3) -0.020(2)
C1 0.0262(18) 0.031(2) 0.034(2) -0.0060(17) -0.0012(16) -0.0024(16)
C2 0.040(2) 0.046(3) 0.071(3) -0.033(2) -0.012(2) -0.001(2)
C3 0.039(2) 0.0245(18) 0.0216(18) -0.0037(15) 0.0015(16) -0.0141(17)
C4 0.0343(19) 0.032(2) 0.0214(18) -0.0047(15) -0.0006(15) -0.0095(16)
C5 0.0215(17) 0.039(2) 0.034(2) -0.0053(18) -0.0021(16) -0.0135(16)
C6 0.032(2) 0.044(2) 0.073(3) -0.031(2) 0.006(2) -0.0161(19)
C7 0.035(2) 0.0231(18) 0.032(2) -0.0066(16) 0.0069(17) -0.0050(16)
C8 0.038(2) 0.043(2) 0.032(2) 0.0010(19) -0.0017(18) 0.0013(18)
C9 0.0319(19) 0.045(2) 0.033(2) -0.0225(19) 0.0047(17) -0.0193(18)
C10 0.039(2) 0.037(2) 0.041(2) -0.0166(19) -0.0018(19) -0.0134(18)
C11 0.039(2) 0.039(2) 0.035(2) -0.0235(18) 0.0015(18) -0.0143(18)
C12 0.053(3) 0.056(3) 0.041(2) -0.025(2) 0.011(2) -0.032(2)
C13 0.036(2) 0.0261(19) 0.032(2) -0.0064(16) -0.0021(17) -0.0034(16)
C14 0.030(2) 0.046(3) 0.054(3) -0.015(2) -0.004(2) 0.0005(18)
C15 0.034(2) 0.031(2) 0.029(2) -0.0156(16) 0.0010(16) -0.0135(17)
C16 0.0289(18) 0.032(2) 0.034(2) -0.0152(16) 0.0006(16) -0.0104(16)
C17 0.052(3) 0.063(4) 0.097(5) 0.011(3) -0.035(3) -0.037(3)
C18 0.035(3) 0.088(5) 0.194(9) -0.027(5) -0.009(4) -0.019(3)
C19 0.029(2) 0.065(3) 0.079(4) -0.013(3) 0.001(2) -0.021(2)
C20 0.029(2) 0.074(4) 0.142(6) -0.038(4) 0.003(3) -0.024(2)

loop_
_atom_type_symbol
_atom_type_description
_atom_type_scat_dispersion_real
_atom_type_scat_dispersion_imag
_atom_type_scat_source
V V 0.3005 0.5294 'International Tables Vol C Tables 4.2.6.8 and 6.1.1.4'
Ag Ag -0.8971 1.1015 'International Tables Vol C Tables 4.2.6.8 and 6.1.1.4'
O O 0.0106 0.0060 'International Tables Vol C Tables 4.2.6.8 and 6.1.1.4'
N N 0.0061 0.0033 'International Tables Vol C Tables 4.2.6.8 and 6.1.1.4'
C C 0.0033 0.0016 'International Tables Vol C Tables 4.2.6.8 and 6.1.1.4'
H H 0.0000 0.0000 'International Tables Vol C Tables 4.2.6.8 and 6.1.1.4'

loop_
_geom_angle_atom_site_label_1
_geom_angle_atom_site_label_2
_geom_angle_atom_site_label_3
_geom_angle
O3 V1 O9 104.99(12)
O3 V1 O15 103.33(11)
O9 V1 O15 91.92(10)
O3 V1 O22 102.06(11)
O9 V1 O22 90.78(10)
O15 V1 O22 152.81(10)
O3 V1 O1 101.56(12)
O9 V1 O1 153.38(10)
O15 V1 O1 83.74(9)
O22 V1 O1 81.81(9)
O3 V1 O16 174.01(11)
O9 V1 O16 80.80(9)
O15 V1 O16 77.72(8)
O22 V1 O16 76.03(8)
O1 V1 O16 72.61(8)
O11 V2 O14 104.60(11)
O11 V2 O9 105.27(11)
O14 V2 O9 93.58(10)
O11 V2 O20 98.45(11)
O14 V2 O20 156.01(9)
O9 V2 O20 86.63(10)
O11 V2 O10 98.93(11)
O14 V2 O10 87.37(9)
O9 V2 O10 154.68(10)
O20 V2 O10 82.52(9)
O11 V2 O16 170.44(10)
O14 V2 O16 80.78(9)
O9 V2 O16 82.00(9)
O20 V2 O16 75.49(8)
O10 V2 O16 73.17(8)
O18 V3 O22 105.88(12)
O18 V3 O23 101.88(11)
O22 V3 O23 96.32(10)
O18 V3 O20 100.50(11)
O22 V3 O20 94.00(10)
O23 V3 O20 151.69(9)
O18 V3 O5 96.93(11)
O22 V3 O5 156.93(9)
O23 V3 O5 75.24(9)
O20 V3 O5 85.07(9)
O18 V3 O16 170.02(11)
O22 V3 O16 84.11(9)
O23 V3 O16 76.77(8)
O20 V3 O16 78.18(8)
O5 V3 O16 73.12(8)
O18 V3 V6 89.58(9)
O22 V3 V6 132.56(8)
O23 V3 V6 36.24(7)
O20 V3 V6 127.56(7)
O5 V3 V6 42.51(6)
O16 V3 V6 83.60(5)
O10 V4 O2 105.32(10)
O10 V4 O26 101.90(10)
O2 V4 O26 101.30(10)
O10 V4 O16 87.10(9)
O2 V4 O16 164.00(10)
O26 V4 O16 85.56(9)
O10 V4 O17 164.38(10)
O2 V4 O17 86.49(9)
O26 V4 O17 85.36(9)
O16 V4 O17 79.62(8)
O10 V4 O5 91.37(9)
O2 V4 O5 91.67(9)
O26 V4 O5 158.14(9)
O16 V4 O5 77.76(8)
O17 V4 O5 77.87(8)
O1 V5 O12 108.46(11)
O1 V5 O8 97.76(10)
O12 V5 O8 96.53(10)
O1 V5 O23 96.90(10)
O12 V5 O23 96.78(10)
O8 V5 O23 155.94(9)
O1 V5 O16 88.02(10)
O12 V5 O16 163.49(10)
O8 V5 O16 81.63(9)
O23 V5 O16 79.91(8)
O1 V5 O17 164.98(10)
O12 V5 O17 86.48(10)
O8 V5 O17 81.51(8)
O23 V5 O17 79.40(9)
O16 V5 O17 77.02(8)
O1 V5 V8 145.32(8)
O12 V5 V8 36.86(8)
O8 V5 V8 89.27(7)
O23 V5 V8 89.45(7)
O16 V5 V8 126.64(6)
O17 V5 V8 49.63(6)
O13 V6 O28 106.13(11)
O13 V6 O23 102.88(11)
O28 V6 O23 95.21(10)
O13 V6 O7 99.59(11)
O28 V6 O7 94.85(10)
O23 V6 O7 151.69(9)
O13 V6 O5 95.77(10)
O28 V6 O5 157.71(9)
O23 V6 O5 75.53(9)
O7 V6 O5 85.34(9)
O13 V6 O17 169.33(10)
O28 V6 O17 84.39(9)
O23 V6 O17 77.39(8)
O7 V6 O17 77.35(8)
O5 V6 O17 73.88(8)
O13 V6 V3 89.59(9)
O28 V6 V3 131.44(8)
O23 V6 V3 36.24(6)
O7 V6 V3 128.12(7)
O5 V6 V3 42.82(6)
O17 V6 V3 84.51(5)
O25 V7 O24 103.84(11)
O25 V7 O19 104.55(11)
O24 V7 O19 94.59(10)
O25 V7 O7 98.98(10)
O24 V7 O7 156.05(10)
O19 V7 O7 86.58(10)
O25 V7 O2 98.69(10)
O24 V7 O2 88.08(9)
O19 V7 O2 155.21(10)
O7 V7 O2 81.32(9)
O25 V7 O17 171.11(10)
O24 V7 O17 81.27(9)
O19 V7 O17 82.04(9)
O7 V7 O17 75.19(8)
O2 V7 O17 74.00(8)
O27 V8 O19 104.16(12)
O27 V8 O21 102.45(11)
O19 V8 O21 91.78(10)
O27 V8 O28 101.02(11)
O19 V8 O28 91.49(10)
O21 V8 O28 154.73(9)
O27 V8 O12 102.30(11)
O19 V8 O12 153.54(10)
O21 V8 O12 82.87(9)
O28 V8 O12 83.10(9)
O27 V8 O17 175.49(11)
O19 V8 O17 80.01(9)
O21 V8 O17 78.93(8)
O28 V8 O17 76.98(8)
O12 V8 O17 73.53(8)
O27 V8 V5 132.29(10)
O19 V8 V5 123.54(7)
O21 V8 V5 78.59(7)
O28 V8 V5 78.74(7)
O12 V8 V5 30.00(6)
O17 V8 V5 43.54(5)
O6 V9 O21 104.33(11)
O6 V9 O24 102.35(11)
O21 V9 O24 93.77(10)
O6 V9 O8 102.23(11)
O21 V9 O8 92.90(10)
O24 V9 O8 152.03(9)
O6 V9 O26 100.32(10)
O21 V9 O26 154.62(9)
O24 V9 O26 86.73(9)
O8 V9 O26 75.92(9)
O6 V9 O17 174.00(10)
O21 V9 O17 81.58(9)
O24 V9 O17 78.03(8)
O8 V9 O17 76.14(8)
O26 V9 O17 73.69(8)
O4 V10 O15 104.33(11)
O4 V10 O14 101.97(11)
O15 V10 O14 93.60(10)
O4 V10 O8 101.80(11)
O15 V10 O8 92.38(10)
O14 V10 O8 153.19(9)
O4 V10 O26 99.91(10)
O15 V10 O26 154.68(10)
O14 V10 O26 88.38(9)
O8 V10 O26 75.46(9)
O4 V10 O16 173.83(10)
O15 V10 O16 81.47(9)
O14 V10 O16 79.51(8)
O8 V10 O16 75.58(8)
O26 V10 O16 74.07(8)
N2 Ag1 N3 108.64(12)
N2 Ag1 N1 113.90(12)
N3 Ag1 N1 117.71(12)
N2 Ag1 O21 116.15(10)
N3 Ag1 O21 112.91(10)
N1 Ag1 O21 86.39(10)
N5 Ag2 N4 130.28(13)
N5 Ag2 N6 123.22(13)
N4 Ag2 N6 104.57(13)
N7 Ag3 N9 156.82(13)
N7 Ag3 N8 113.13(15)
N9 Ag3 N8 88.03(16)
V5 O1 V1 112.38(12)
V4 O2 V7 108.79(11)
V4 O5 V6 105.42(9)
V4 O5 V3 105.68(9)
V6 O5 V3 94.67(9)
V6 O7 V7 112.53(10)
V5 O8 V9 109.23(10)
V5 O8 V10 108.23(10)
V9 O8 V10 103.22(10)
V1 O9 V2 115.22(11)
V4 O10 V2 109.76(11)
V5 O12 V8 113.14(12)
V2 O14 V10 114.76(12)
V10 O15 V1 117.30(11)
V4 O16 V5 102.11(9)
V4 O16 V3 102.21(8)
V5 O16 V3 91.28(8)
V4 O16 V10 90.71(8)
V5 O16 V10 90.71(7)
V3 O16 V10 166.20(10)
V4 O16 V2 88.83(8)
V5 O16 V2 167.76(11)
V3 O16 V2 91.74(7)
V10 O16 V2 83.62(7)
V4 O16 V1 168.94(11)
V5 O16 V1 86.92(8)
V3 O16 V1 83.74(7)
V10 O16 V1 82.73(7)
V2 O16 V1 81.62(7)
V4 O17 V5 100.65(9)
V4 O17 V6 101.66(8)
V5 O17 V6 91.24(8)
V4 O17 V7 89.34(8)
V5 O17 V7 168.07(10)
V6 O17 V7 93.12(7)
V4 O17 V9 90.72(8)
V5 O17 V9 89.41(7)
V6 O17 V9 167.25(10)
V7 O17 V9 83.91(7)
V4 O17 V8 170.32(11)
V5 O17 V8 86.83(7)
V6 O17 V8 84.16(7)
V7 O17 V8 82.57(7)
V9 O17 V8 83.16(7)
V8 O19 V7 114.94(11)
V3 O20 V2 112.82(10)
V9 O21 V8 115.75(11)
V9 O21 Ag1 115.68(10)
V8 O21 Ag1 106.86(10)
V3 O22 V1 115.62(12)
V3 O23 V6 107.52(10)
V3 O23 V5 106.93(10)
V6 O23 V5 107.64(10)
V7 O24 V9 115.37(12)
V4 O26 V9 108.64(10)
V4 O26 V10 107.46(10)
V9 O26 V10 96.76(9)
V6 O28 V8 114.00(12)
C1 N1 Ag1 161.5(3)
C3 N2 Ag1 167.6(3)
C5 N3 Ag1 161.3(3)
C7 N4 Ag2 177.8(4)
C9 N5 Ag2 167.6(3)
C11 N6 Ag2 163.2(3)
C15 N7 Ag3 167.7(3)
C17 N8 Ag3 131.7(5)
C13 N9 Ag3 172.6(3)
N1 C1 C2 178.5(4)
N2 C3 C4 179.9(5)
N3 C5 C6 178.6(4)
N4 C7 C8 178.8(5)
N5 C9 C10 178.9(4)
N6 C11 C12 179.3(4)
N9 C13 C14 179.6(5)
N7 C15 C16 177.9(4)
N8 C17 C18 178.0(8)
N10 C19 C20 178.9(5)

loop_
_geom_bond_atom_site_label_1
_geom_bond_atom_site_label_2
_geom_bond_distance
V1 O3 1.596(2)
V1 O9 1.801(2)
V1 O15 1.859(2)
V1 O22 1.944(2)
V1 O1 2.051(2)
V1 O16 2.398(2)
V2 O11 1.599(2)
V2 O14 1.795(2)
V2 O9 1.851(2)
V2 O20 2.003(2)
V2 O10 2.042(2)
V2 O16 2.320(2)
V3 O18 1.602(2)
V3 O22 1.727(2)
V3 O23 1.930(2)
V3 O20 1.941(2)
V3 O5 2.123(2)
V3 O16 2.257(2)
V3 V6 3.1126(7)
V4 O10 1.707(2)
V4 O2 1.712(2)
V4 O26 1.811(2)
V4 O16 2.062(2)
V4 O17 2.071(2)
V4 O5 2.098(2)
V5 O1 1.679(2)
V5 O12 1.688(2)
V5 O8 1.919(2)
V5 O23 1.956(2)
V5 O16 2.108(2)
V5 O17 2.142(2)
V5 V8 3.1045(7)
V6 O13 1.601(2)
V6 O28 1.743(2)
V6 O23 1.930(2)
V6 O7 1.935(2)
V6 O5 2.110(2)
V6 O17 2.246(2)
V7 O25 1.613(2)
V7 O24 1.780(2)
V7 O19 1.832(2)
V7 O7 2.012(2)
V7 O2 2.043(2)
V7 O17 2.275(2)
V8 O27 1.587(2)
V8 O19 1.803(2)
V8 O21 1.885(2)
V8 O28 1.944(2)
V8 O12 2.025(2)
V8 O17 2.369(2)
V9 O6 1.599(2)
V9 O21 1.799(2)
V9 O24 1.866(2)
V9 O8 1.946(2)
V9 O26 2.050(2)
V9 O17 2.333(2)
V10 O4 1.595(2)
V10 O15 1.786(2)
V10 O14 1.870(2)
V10 O8 1.966(2)
V10 O26 2.051(2)
V10 O16 2.312(2)
Ag1 N2 2.244(3)
Ag1 N3 2.269(3)
Ag1 N1 2.292(4)
Ag1 O21 2.478(2)
Ag2 N5 2.170(4)
Ag2 N4 2.227(4)
Ag2 N6 2.277(4)
Ag3 N7 2.156(3)
Ag3 N9 2.181(3)
Ag3 N8 2.498(5)
N1 C1 1.129(5)
N2 C3 1.135(5)
N3 C5 1.131(5)
N4 C7 1.130(5)
N5 C9 1.133(5)
N6 C11 1.132(5)
N7 C15 1.125(5)
N8 C17 1.127(8)
N9 C13 1.121(5)
N10 C19 1.124(7)
C1 C2 1.464(6)
C3 C4 1.454(5)
C5 C6 1.454(6)
C7 C8 1.456(6)
C9 C10 1.457(6)
C11 C12 1.449(6)
C13 C14 1.455(6)
C15 C16 1.457(5)
C17 C18 1.482(10)
C19 C20 1.446(8)
